data_4120922
loop_
_publ_author_name
'KaKing Yan'
'Juan J. Duchimaza Heredia'
'Arkady Ellern'
'Mark S. Gordon'
'Aaron D. Sadow'

_publ_contact_author_address
;Department of Chemistry
1605 Gilman Hall
Iowa State University
Ames IA 50011
;
_publ_contact_author_email sadow@iastate.edu
_publ_contact_author_fax +515-294-0105
_publ_contact_author_name 'Aaron D. Sadow'
_publ_contact_author_phone +515-294-8069
_publ_section_title
;
 Lewis Base Mediated \b-Elimination and Lewis Acid Mediated Insertion
 Reactions of Disilazido Zirconium Compounds
;
_journal_name_full 'Journal of the American Chemical Society'
_journal_page_first 15225
_journal_page_last 15237
_journal_paper_doi 10.1021/ja407950e
_journal_volume 135
_journal_year 2013
_chemical_formula_sum 'C17 H31 N O Si2 Zr'
_chemical_formula_weight 412.83
_space_group_IT_number 14
_symmetry_cell_setting monoclinic
_symmetry_space_group_name_Hall '-P 2yn'
_symmetry_space_group_name_H-M 'P 1 21/n 1'
_atom_sites_solution_hydrogens geom
_atom_sites_solution_primary direct
_atom_sites_solution_secondary difmap
_audit_creation_method 'APEX2 v2012.4-3'
_cell_angle_alpha 90
_cell_angle_beta 96.440(2)
_cell_angle_gamma 90
_cell_formula_units_Z 4
_cell_length_a 9.3458(12)
_cell_length_b 15.4989(19)
_cell_length_c 14.4616(18)
_cell_measurement_reflns_used 3414
_cell_measurement_temperature 173.(2)
_cell_measurement_theta_max 24.0659
_cell_measurement_theta_min 2.4741
_cell_volume 2081.5(5)
_computing_cell_refinement 'SAINT V7.66A (Bruker AXS, 2009)'
_computing_data_collection 'APEX2 Suite (Bruker AXS, 2009)'
_computing_data_reduction 'SAINT V7.66A (Bruker AXS, 2009)'
_computing_molecular_graphics 'XSHELL (Bruker AXS, 2007)'
_computing_publication_material 'APEX2 Suite (Bruker AXS, 2009)'
_computing_structure_refinement 'SHELXL-97 (Sheldrick, 2008)'
_computing_structure_solution 'SHELXS-97 (Sheldrick, 2008)'
_diffrn_ambient_temperature 173.(2)
_diffrn_detector_area_resol_mean 8.3333
_diffrn_measured_fraction_theta_full 0.999
_diffrn_measured_fraction_theta_max 0.999
_diffrn_measurement_device_type ' BRUKER APEX2 CCD Diffractometer'
_diffrn_measurement_method '\w scan'
_diffrn_radiation_type MoK\a
_diffrn_radiation_wavelength 0.71073
_diffrn_reflns_av_R_equivalents 0.0611
_diffrn_reflns_av_sigmaI/netI 0.0578
_diffrn_reflns_limit_h_max 12
_diffrn_reflns_limit_h_min -12
_diffrn_reflns_limit_k_max 20
_diffrn_reflns_limit_k_min -20
_diffrn_reflns_limit_l_max 19
_diffrn_reflns_limit_l_min -19
_diffrn_reflns_number 21875
_diffrn_reflns_theta_full 28.74
_diffrn_reflns_theta_max 28.74
_diffrn_reflns_theta_min 1.93
_exptl_absorpt_coefficient_mu 0.645
_exptl_absorpt_correction_T_max 0.96
_exptl_absorpt_correction_T_min 0.85
_exptl_absorpt_correction_type multi-scan
_exptl_absorpt_process_details 'SADABS V2008/1 (Bruker AXS Inc.)'
_exptl_crystal_colour colourless
_exptl_crystal_density_diffrn 1.317
_exptl_crystal_description plate
_exptl_crystal_F_000 864
_exptl_crystal_size_max 0.15
_exptl_crystal_size_mid 0.12
_exptl_crystal_size_min 0.06
_refine_diff_density_max 0.444
_refine_diff_density_min -0.580
_refine_ls_extinction_method none
_refine_ls_goodness_of_fit_ref 1.008
_refine_ls_hydrogen_treatment mixed
_refine_ls_matrix_type full
_refine_ls_number_parameters 234
_refine_ls_number_reflns 5397
_refine_ls_number_restraints 72
_refine_ls_restrained_S_all 1.004
_refine_ls_R_factor_all 0.0644
_refine_ls_R_factor_gt 0.0373
_refine_ls_shift/su_max 0.001
_refine_ls_shift/su_mean 0.000
_refine_ls_structure_factor_coef Fsqd
_refine_ls_weighting_details 'calc w=1/[\s^2^(Fo^2^)+(0.0322P)^2^+0.7267P] where P=(Fo^2^+2Fc^2^)/3'
_refine_ls_weighting_scheme calc
_refine_ls_wR_factor_gt 0.0748
_refine_ls_wR_factor_ref 0.0857
_reflns_number_gt 3982
_reflns_number_total 5397
_reflns_threshold_expression >2sigma(I)
_cod_data_source_file ja407950e_si_004.cif
_cod_data_source_block I
_cod_database_code 4120922

loop_
_symmetry_equiv_pos_as_xyz
'x, y, z'
'-x+1/2, y+1/2, -z+1/2'
'-x, -y, -z'
'x-1/2, -y-1/2, z-1/2'

loop_
_atom_site_type_symbol
_atom_site_label
_atom_site_fract_x
_atom_site_fract_y
_atom_site_fract_z
_atom_site_U_iso_or_equiv
_atom_site_adp_type
_atom_site_calc_flag
_atom_site_refinement_flags
_atom_site_occupancy
_atom_site_disorder_assembly
_atom_site_disorder_group
Zr Zr1 0.60637(2) 0.776004(15) 0.550826(16) 0.01943(7) Uani d . 1 A .
Si Si1 0.82541(8) 0.72955(5) 0.38758(6) 0.03210(18) Uani d . 1 A .
H H1S 0.595(3) 0.9500(16) 0.4136(17) 0.028(7) Uiso d . 1 . .
Si Si2 0.69605(8) 0.90097(5) 0.37443(5) 0.02616(17) Uani d . 1 A .
H H2S 0.889(3) 0.7734(19) 0.308(2) 0.057(10) Uiso d . 1 . .
O O1 0.67257(19) 0.65853(11) 0.57225(12) 0.0286(4) Uani d . 1 . .
N N1 0.7122(2) 0.80325(13) 0.43030(14) 0.0221(4) Uani d . 1 . .
C C1B 0.6568(7) 0.5696(4) 0.5921(5) 0.0353(14) Uani d PU 0.5 A 1
H H1B 0.5731 0.5448 0.5522 0.042 Uiso d P 0.5 B 1
C C2B 0.6306(19) 0.5652(16) 0.7001(13) 0.054(3) Uani d PU 0.5 A 1
H H2B1 0.7204 0.579 0.7389 0.081 Uiso calc PR 0.5 A 1
H H2B2 0.5992 0.507 0.7149 0.081 Uiso calc PR 0.5 A 1
H H2B3 0.5562 0.607 0.7121 0.081 Uiso calc PR 0.5 A 1
C C3B 0.793(3) 0.516(2) 0.584(2) 0.054(4) Uani d PU 0.5 A 1
H H3B1 0.8059 0.5089 0.518 0.08 Uiso calc PR 0.5 A 1
H H3B2 0.7828 0.4595 0.6124 0.08 Uiso calc PR 0.5 A 1
H H3B3 0.8766 0.5461 0.6158 0.08 Uiso calc PR 0.5 A 1
C C1A 0.7142(8) 0.5889(4) 0.6339(5) 0.0430(15) Uani d PU 0.5 A 2
H H1A 0.7943 0.6081 0.6816 0.052 Uiso d P 0.5 C 2
C C2A 0.595(2) 0.5559(16) 0.6803(13) 0.057(3) Uani d PU 0.5 A 2
H H2A1 0.558 0.6019 0.7178 0.085 Uiso calc PR 0.5 A 2
H H2A2 0.628 0.5075 0.7207 0.085 Uiso calc PR 0.5 A 2
H H2A3 0.5176 0.5362 0.6335 0.085 Uiso calc PR 0.5 A 2
C C3A 0.772(3) 0.520(2) 0.5693(19) 0.054(4) Uani d PU 0.5 A 2
H H3A1 0.8153 0.4723 0.6071 0.081 Uiso calc PR 0.5 A 2
H H3A2 0.8438 0.5461 0.5339 0.081 Uiso calc PR 0.5 A 2
H H3A3 0.6916 0.4979 0.5261 0.081 Uiso calc PR 0.5 A 2
C C4 0.3814(3) 0.80317(19) 0.43437(19) 0.0323(7) Uani d . 1 . .
H H4 0.3805 0.8328 0.3729 0.039 Uiso calc R 1 A .
C C5 0.3570(3) 0.84282(19) 0.5178(2) 0.0342(7) Uani d . 1 A .
H H5 0.3331 0.9051 0.5256 0.041 Uiso calc R 1 . .
C C6 0.3452(3) 0.7772(2) 0.5842(2) 0.0343(7) Uani d . 1 . .
H H6 0.311 0.7852 0.6468 0.041 Uiso calc R 1 A .
C C7 0.3623(3) 0.69815(19) 0.5404(2) 0.0340(7) Uani d . 1 A .
H H7 0.3449 0.6401 0.5671 0.041 Uiso calc R 1 . .
C C8 0.3876(3) 0.71444(19) 0.4486(2) 0.0332(6) Uani d . 1 A .
H H8 0.3913 0.6699 0.3989 0.04 Uiso calc R 1 . .
C C9 0.6023(3) 0.8818(2) 0.6863(2) 0.0446(8) Uani d . 1 . .
H H9 0.5139 0.9081 0.7075 0.054 Uiso calc R 1 A .
C C10 0.6886(4) 0.9199(2) 0.6257(2) 0.0449(8) Uani d . 1 A .
H H10 0.6725 0.978 0.5963 0.054 Uiso calc R 1 . .
C C11 0.8140(3) 0.8709(2) 0.6267(2) 0.0416(8) Uani d . 1 . .
H H11 0.9021 0.8876 0.5976 0.05 Uiso calc R 1 A .
C C12 0.8033(3) 0.8019(2) 0.6869(2) 0.0376(7) Uani d . 1 A .
H H12 0.8826 0.7609 0.7086 0.045 Uiso calc R 1 . .
C C13 0.6711(3) 0.8085(2) 0.72331(19) 0.0388(7) Uani d . 1 A .
H H13 0.6411 0.7736 0.776 0.047 Uiso calc R 1 . .
C C14 0.9828(3) 0.7008(2) 0.4717(2) 0.0499(9) Uani d . 1 . .
H H14A 1.0428 0.7521 0.4857 0.075 Uiso calc R 1 A .
H H14B 1.0395 0.656 0.4448 0.075 Uiso calc R 1 . .
H H14C 0.9492 0.6792 0.5292 0.075 Uiso calc R 1 . .
C C15 0.7268(4) 0.6318(2) 0.3387(2) 0.0523(9) Uani d . 1 . .
H H15A 0.6782 0.604 0.3874 0.078 Uiso calc R 1 A .
H H15B 0.7953 0.5913 0.3159 0.078 Uiso calc R 1 . .
H H15C 0.6552 0.6489 0.2872 0.078 Uiso calc R 1 . .
C C16 0.8641(3) 0.9672(2) 0.3879(2) 0.0445(8) Uani d . 1 . .
H H16A 0.885 0.9853 0.453 0.067 Uiso calc R 1 A .
H H16B 0.8509 1.0182 0.3479 0.067 Uiso calc R 1 . .
H H16C 0.9445 0.9327 0.37 0.067 Uiso calc R 1 . .
C C17 0.6313(3) 0.8918(2) 0.24754(19) 0.0405(7) Uani d . 1 . .
H H17A 0.707 0.8659 0.2148 0.061 Uiso calc R 1 A .
H H17B 0.608 0.9493 0.2221 0.061 Uiso calc R 1 . .
H H17C 0.5451 0.8554 0.2393 0.061 Uiso calc R 1 . .

loop_
_atom_site_aniso_label
_atom_site_aniso_U_11
_atom_site_aniso_U_22
_atom_site_aniso_U_33
_atom_site_aniso_U_12
_atom_site_aniso_U_13
_atom_site_aniso_U_23
Zr1 0.02092(12) 0.01965(12) 0.01750(12) 0.00011(10) 0.00121(8) -0.00066(10)
Si1 0.0302(4) 0.0357(4) 0.0318(4) 0.0081(4) 0.0099(3) -0.0037(4)
Si2 0.0300(4) 0.0243(4) 0.0242(4) -0.0049(3) 0.0032(3) 0.0014(3)
O1 0.0313(10) 0.0226(10) 0.0306(10) 0.0013(8) -0.0022(8) 0.0051(8)
N1 0.0208(10) 0.0245(11) 0.0212(11) 0.0004(8) 0.0035(9) -0.0015(9)
C1B 0.039(3) 0.024(3) 0.039(3) -0.003(3) -0.010(3) 0.007(3)
C2B 0.066(8) 0.045(6) 0.047(7) -0.004(6) -0.010(5) 0.025(5)
C3B 0.064(7) 0.030(5) 0.062(8) 0.015(5) -0.014(6) 0.011(5)
C1A 0.046(4) 0.033(3) 0.046(4) 0.004(3) -0.010(3) 0.013(3)
C2A 0.067(8) 0.051(7) 0.049(8) -0.003(6) -0.008(5) 0.029(6)
C3A 0.066(8) 0.024(5) 0.068(9) 0.015(6) -0.010(6) 0.012(5)
C4 0.0214(13) 0.0440(17) 0.0293(16) -0.0030(12) -0.0063(12) 0.0088(12)
C5 0.0240(14) 0.0343(16) 0.0433(18) 0.0039(12) -0.0010(13) -0.0051(13)
C6 0.0219(13) 0.0535(19) 0.0282(14) -0.0001(13) 0.0057(11) -0.0002(14)
C7 0.0254(14) 0.0330(15) 0.0434(18) -0.0075(12) 0.0033(13) 0.0061(13)
C8 0.0226(13) 0.0422(17) 0.0339(15) -0.0080(13) -0.0012(11) -0.0126(14)
C9 0.0391(18) 0.059(2) 0.0340(17) 0.0086(16) -0.0054(14) -0.0275(16)
C10 0.070(2) 0.0258(16) 0.0342(17) -0.0049(16) -0.0153(16) -0.0074(13)
C11 0.0408(18) 0.056(2) 0.0276(16) -0.0255(16) 0.0037(13) -0.0124(14)
C12 0.0350(16) 0.0439(18) 0.0298(16) 0.0038(13) -0.0144(13) -0.0071(13)
C13 0.0456(18) 0.0520(19) 0.0182(13) -0.0111(15) 0.0001(13) -0.0050(13)
C14 0.0305(16) 0.055(2) 0.065(2) 0.0155(15) 0.0099(16) 0.0042(17)
C15 0.065(2) 0.0404(19) 0.052(2) 0.0107(17) 0.0109(18) -0.0197(16)
C16 0.0477(19) 0.0453(19) 0.0395(18) -0.0156(15) 0.0000(15) 0.0045(15)
C17 0.0499(19) 0.0411(18) 0.0289(16) -0.0075(15) -0.0022(14) 0.0077(13)

loop_
_atom_type_symbol
_atom_type_description
_atom_type_scat_dispersion_real
_atom_type_scat_dispersion_imag
_atom_type_scat_source
C C 0.0033 0.0016 'International Tables Vol C Tables 4.2.6.8 and 6.1.1.4'
H H 0.0000 0.0000 'International Tables Vol C Tables 4.2.6.8 and 6.1.1.4'
N N 0.0061 0.0033 'International Tables Vol C Tables 4.2.6.8 and 6.1.1.4'
O O 0.0106 0.0060 'International Tables Vol C Tables 4.2.6.8 and 6.1.1.4'
Si Si 0.0817 0.0704 'International Tables Vol C Tables 4.2.6.8 and 6.1.1.4'
Zr Zr -2.9673 0.5597 'International Tables Vol C Tables 4.2.6.8 and 6.1.1.4'

loop_
_geom_angle_atom_site_label_1
_geom_angle_atom_site_label_2
_geom_angle_atom_site_label_3
_geom_angle
O1 Zr1 N1 98.47(8)
O1 Zr1 C6 105.83(9)
N1 Zr1 C6 134.02(8)
O1 Zr1 C5 132.97(9)
N1 Zr1 C5 105.29(9)
C6 Zr1 C5 32.24(9)
O1 Zr1 C13 89.59(9)
N1 Zr1 C13 132.60(9)
C6 Zr1 C13 86.58(10)
C5 Zr1 C13 102.42(10)
O1 Zr1 C9 120.81(9)
N1 Zr1 C9 123.01(10)
C6 Zr1 C9 75.69(10)
C5 Zr1 C9 77.95(10)
C13 Zr1 C9 31.42(10)
O1 Zr1 C10 132.55(9)
N1 Zr1 C10 91.62(10)
C6 Zr1 C10 99.36(11)
C5 Zr1 C10 87.14(10)
C13 Zr1 C10 52.19(10)
C9 Zr1 C10 31.46(10)
O1 Zr1 C8 87.83(9)
N1 Zr1 C8 90.87(9)
C6 Zr1 C8 52.60(9)
C5 Zr1 C8 52.43(9)
C13 Zr1 C8 136.27(10)
C9 Zr1 C8 126.85(10)
C10 Zr1 C8 138.50(10)
O1 Zr1 C7 80.41(8)
N1 Zr1 C7 122.22(9)
C6 Zr1 C7 31.71(9)
C5 Zr1 C7 52.57(9)
C13 Zr1 C7 105.18(10)
C9 Zr1 C7 104.87(10)
C10 Zr1 C7 131.02(11)
C8 Zr1 C7 31.57(9)
O1 Zr1 C12 80.57(9)
N1 Zr1 C12 103.66(9)
C6 Zr1 C12 118.27(10)
C5 Zr1 C12 129.92(9)
C13 Zr1 C12 31.71(9)
C9 Zr1 C12 52.00(10)
C10 Zr1 C12 52.03(10)
C8 Zr1 C12 162.53(10)
C7 Zr1 C12 132.26(10)
O1 Zr1 C4 118.73(9)
N1 Zr1 C4 81.56(8)
C6 Zr1 C4 52.58(9)
C5 Zr1 C4 31.60(9)
C13 Zr1 C4 133.93(10)
C9 Zr1 C4 108.34(10)
C10 Zr1 C4 108.56(10)
C8 Zr1 C4 31.36(9)
C7 Zr1 C4 52.03(9)
C12 Zr1 C4 159.45(10)
O1 Zr1 C11 104.85(10)
N1 Zr1 C11 80.77(9)
C6 Zr1 C11 127.44(10)
C5 Zr1 C11 118.50(10)
C13 Zr1 C11 52.17(10)
C9 Zr1 C11 51.97(10)
C10 Zr1 C11 31.52(10)
C8 Zr1 C11 165.65(10)
C7 Zr1 C11 155.92(10)
C12 Zr1 C11 31.30(10)
C4 Zr1 C11 134.80(10)
N1 Si1 C14 113.48(13)
N1 Si1 C15 112.16(13)
C14 Si1 C15 111.98(16)
N1 Si1 H2S 106.7(11)
C14 Si1 H2S 104.7(12)
C15 Si1 H2S 107.2(12)
N1 Si2 C16 114.04(13)
N1 Si2 C17 113.35(12)
C16 Si2 C17 108.65(14)
N1 Si2 H1S 108.7(10)
C16 Si2 H1S 105.0(10)
C17 Si2 H1S 106.5(10)
C1B O1 C1A 33.5(3)
C1B O1 Zr1 155.1(3)
C1A O1 Zr1 150.6(3)
Si2 N1 Si1 116.29(12)
Si2 N1 Zr1 122.24(11)
Si1 N1 Zr1 121.40(11)
O1 C1B C3B 113.8(13)
O1 C1B C2B 105.5(10)
C3B C1B C2B 105.7(14)
O1 C1B H1B 110.6
C3B C1B H1B 110.5
C2B C1B H1B 110.5
C1B C2B H2B1 109.5
C1B C2B H2B2 109.5
H2B1 C2B H2B2 109.5
C1B C2B H2B3 109.5
H2B1 C2B H2B3 109.5
H2B2 C2B H2B3 109.5
C1B C3B H3B1 109.5
C1B C3B H3B2 109.5
H3B1 C3B H3B2 109.5
C1B C3B H3B3 109.5
H3B1 C3B H3B3 109.5
H3B2 C3B H3B3 109.5
O1 C1A C2A 112.5(10)
O1 C1A C3A 103.5(12)
C2A C1A C3A 111.6(16)
O1 C1A H1A 109.7
C2A C1A H1A 109.7
C3A C1A H1A 109.6
C1A C2A H2A1 109.5
C1A C2A H2A2 109.5
H2A1 C2A H2A2 109.5
C1A C2A H2A3 109.5
H2A1 C2A H2A3 109.5
H2A2 C2A H2A3 109.5
C1A C3A H3A1 109.5
C1A C3A H3A2 109.5
H3A1 C3A H3A2 109.5
C1A C3A H3A3 109.5
H3A1 C3A H3A3 109.5
H3A2 C3A H3A3 109.5
C8 C4 C5 108.4(3)
C8 C4 Zr1 73.99(15)
C5 C4 Zr1 73.00(15)
C8 C4 H4 125.5
C5 C4 H4 125.5
Zr1 C4 H4 125.5
C4 C5 C6 107.7(3)
C4 C5 Zr1 75.41(15)
C6 C5 Zr1 73.69(15)
C4 C5 H5 125.7
C6 C5 H5 125.7
Zr1 C5 H5 125.7
C7 C6 C5 107.5(3)
C7 C6 Zr1 75.28(16)
C5 C6 Zr1 74.08(16)
C7 C6 H6 125.7
C5 C6 H6 125.7
Zr1 C6 H6 125.7
C6 C7 C8 108.2(3)
C6 C7 Zr1 73.01(15)
C8 C7 Zr1 74.16(15)
C6 C7 H7 125.6
C8 C7 H7 125.6
Zr1 C7 H7 125.6
C4 C8 C7 108.1(3)
C4 C8 Zr1 74.65(15)
C7 C8 Zr1 74.28(15)
C4 C8 H8 125.5
C7 C8 H8 125.5
Zr1 C8 H8 125.5
C13 C9 C10 108.4(3)
C13 C9 Zr1 73.95(17)
C10 C9 Zr1 74.29(17)
C13 C9 H9 125.4
C10 C9 H9 125.4
Zr1 C9 H9 125.4
C9 C10 C11 108.0(3)
C9 C10 Zr1 74.25(17)
C11 C10 Zr1 75.04(17)
C9 C10 H10 125.5
C11 C10 H10 125.5
Zr1 C10 H10 125.5
C12 C11 C10 107.8(3)
C12 C11 Zr1 74.00(16)
C10 C11 Zr1 73.44(17)
C12 C11 H11 125.8
C10 C11 H11 125.8
Zr1 C11 H11 125.8
C11 C12 C13 108.0(3)
C11 C12 Zr1 74.69(16)
C13 C12 Zr1 73.34(16)
C11 C12 H12 125.6
C13 C12 H12 125.6
Zr1 C12 H12 125.6
C9 C13 C12 107.8(3)
C9 C13 Zr1 74.63(16)
C12 C13 Zr1 74.96(16)
C9 C13 H13 125.6
C12 C13 H13 125.6
Zr1 C13 H13 125.6
Si1 C14 H14A 109.5
Si1 C14 H14B 109.5
H14A C14 H14B 109.5
Si1 C14 H14C 109.5
H14A C14 H14C 109.5
H14B C14 H14C 109.5
Si1 C15 H15A 109.5
Si1 C15 H15B 109.5
H15A C15 H15B 109.5
Si1 C15 H15C 109.5
H15A C15 H15C 109.5
H15B C15 H15C 109.5
Si2 C16 H16A 109.5
Si2 C16 H16B 109.5
H16A C16 H16B 109.5
Si2 C16 H16C 109.5
H16A C16 H16C 109.5
H16B C16 H16C 109.5
Si2 C17 H17A 109.5
Si2 C17 H17B 109.5
H17A C17 H17B 109.5
Si2 C17 H17C 109.5
H17A C17 H17C 109.5
H17B C17 H17C 109.5

loop_
_geom_bond_atom_site_label_1
_geom_bond_atom_site_label_2
_geom_bond_distance
Zr1 O1 1.9368(17)
Zr1 N1 2.140(2)
Zr1 C6 2.541(3)
Zr1 C5 2.546(3)
Zr1 C13 2.550(3)
Zr1 C9 2.559(3)
Zr1 C10 2.559(3)
Zr1 C8 2.568(3)
Zr1 C7 2.570(3)
Zr1 C12 2.571(3)
Zr1 C4 2.577(3)
Zr1 C11 2.579(3)
Si1 N1 1.718(2)
Si1 C14 1.855(3)
Si1 C15 1.870(3)
Si1 H2S 1.52(3)
Si2 N1 1.715(2)
Si2 C16 1.868(3)
Si2 C17 1.872(3)
Si2 H1S 1.38(2)
O1 C1B 1.418(6)
O1 C1A 1.425(6)
C1B C3B 1.53(3)
C1B C2B 1.61(2)
C1B H1B 0.9966
C2B H2B1 0.98
C2B H2B2 0.98
C2B H2B3 0.98
C3B H3B1 0.98
C3B H3B2 0.98
C3B H3B3 0.98
C1A C2A 1.46(2)
C1A C3A 1.55(3)
C1A H1A 1.004
C2A H2A1 0.98
C2A H2A2 0.98
C2A H2A3 0.98
C3A H3A1 0.98
C3A H3A2 0.98
C3A H3A3 0.98
C4 C8 1.391(4)
C4 C5 1.395(4)
C4 H4 1.0
C5 C6 1.412(4)
C5 H5 1.0
C6 C7 1.397(4)
C6 H6 1.0
C7 C8 1.398(4)
C7 H7 1.0
C8 H8 1.0
C9 C13 1.383(4)
C9 C10 1.387(5)
C9 H9 1.0
C10 C11 1.396(5)
C10 H10 1.0
C11 C12 1.389(4)
C11 H11 1.0
C12 C13 1.399(4)
C12 H12 1.0
C13 H13 1.0
C14 H14A 0.98
C14 H14B 0.98
C14 H14C 0.98
C15 H15A 0.98
C15 H15B 0.98
C15 H15C 0.98
C16 H16A 0.98
C16 H16B 0.98
C16 H16C 0.98
C17 H17A 0.98
C17 H17B 0.98
C17 H17C 0.98
